data_4302723
loop_
_publ_author_name
'Dirk Burdinski'
'Jeroen A. Pikkemaat'
'Johan Lub'
'Peter de Peinder'
'Lidia Nieto Garrido'
'Thomas Weyherm\"uller'

_publ_section_title
;
Lanthanide Complexes of Triethylenetetramine Tetra-, Penta-, and
Hexaacetamide Ligands as Paramagnetic Chemical Exchange-Dependent
Saturation Transfer Contrast Agents for Magnetic Resonance Imaging: Nona-
versus Decadentate Coordination
;
_journal_name_full 'Inorganic Chemistry'
_journal_page_first 6692
_journal_page_last 6712
_journal_paper_doi 10.1021/ic900652y
_journal_volume 48
_journal_year 2009
_chemical_formula_moiety '[C23 H39 Eu N9 O5]3+, 3 (Cl O4)-, 3.65 (H2 O)'
_chemical_formula_sum 'C23 H46.3 Cl3 Eu N9 O20.65'
_chemical_formula_weight 1037.90
_chemical_name_systematic
; 
 ? 
;
_space_group_IT_number 14
_symmetry_cell_setting monoclinic
_symmetry_space_group_name_Hall '-P 2ybc'
_symmetry_space_group_name_H-M 'P 1 21/c 1'
_atom_sites_solution_hydrogens geom
_atom_sites_solution_primary direct
_atom_sites_solution_secondary difmap
_audit_creation_method SHELXL-97
_cell_angle_alpha 90.00
_cell_angle_beta 98.482(3)
_cell_angle_gamma 90.00
_cell_formula_units_Z 4
_cell_length_a 16.0701(6)
_cell_length_b 18.7910(6)
_cell_length_c 13.0930(4)
_cell_measurement_temperature 100(2)
_cell_volume 3910.5(2)
_computing_cell_refinement 'Bruker SAINT 7.34A'
_computing_data_collection 'Bruker SAINT 7.34A'
_computing_data_reduction 'Bruker SAINT 7.34A'
_computing_structure_refinement 'SHELXL-97 (Sheldrick, 1997)'
_computing_structure_solution 'SHELXS-97 (Sheldrick, 1990)'
_diffrn_ambient_temperature 100(2)
_diffrn_measured_fraction_theta_full 0.998
_diffrn_measured_fraction_theta_max 0.998
_diffrn_measurement_device_type 'Bruker-Nonius KappaCCD'
_diffrn_measurement_method '1678 images at 0.5 deg. stepwise rotation in omega and phi, 43 sec./frame'
_diffrn_radiation_monochromator graphite
_diffrn_radiation_source 'rotating anode, 50 kV, 40 mA'
_diffrn_radiation_type MoK\a
_diffrn_radiation_wavelength 0.71073
_diffrn_reflns_av_R_equivalents 0.0645
_diffrn_reflns_av_sigmaI/netI 0.0384
_diffrn_reflns_limit_h_max 24
_diffrn_reflns_limit_h_min -22
_diffrn_reflns_limit_k_max 28
_diffrn_reflns_limit_k_min -28
_diffrn_reflns_limit_l_max 19
_diffrn_reflns_limit_l_min -19
_diffrn_reflns_number 77466
_diffrn_reflns_theta_full 32.50
_diffrn_reflns_theta_max 32.50
_diffrn_reflns_theta_min 3.01
_exptl_absorpt_coefficient_mu 1.900
_exptl_absorpt_correction_T_max 0.8327
_exptl_absorpt_correction_T_min 0.6738
_exptl_absorpt_correction_type multi-scan
_exptl_absorpt_process_details SADABS
_exptl_crystal_colour colorless
_exptl_crystal_density_diffrn 1.763
_exptl_crystal_density_method 'not measured'
_exptl_crystal_description 'transparent parallelepiped'
_exptl_crystal_F_000 2120
_exptl_crystal_size_max 0.20
_exptl_crystal_size_mid 0.11
_exptl_crystal_size_min 0.08
_refine_diff_density_max 6.528
_refine_diff_density_min -3.323
_refine_diff_density_rms 0.175
_refine_ls_extinction_coef 0.00032(9)
_refine_ls_extinction_expression Fc^*^=kFc[1+0.001xFc^2^\l^3^/sin(2\q)]^-1/4^
_refine_ls_extinction_method SHELXL
_refine_ls_goodness_of_fit_ref 1.120
_refine_ls_hydrogen_treatment constr
_refine_ls_matrix_type full
_refine_ls_number_parameters 568
_refine_ls_number_reflns 14130
_refine_ls_number_restraints 151
_refine_ls_restrained_S_all 1.117
_refine_ls_R_factor_all 0.0730
_refine_ls_R_factor_gt 0.0611
_refine_ls_shift/su_max 0.002
_refine_ls_shift/su_mean 0.000
_refine_ls_structure_factor_coef Fsqd
_refine_ls_weighting_details 'calc w=1/[\s^2^(Fo^2^)+(0.0117P)^2^+36.9598P] where P=(Fo^2^+2Fc^2^)/3'
_refine_ls_weighting_scheme calc
_refine_ls_wR_factor_gt 0.1284
_refine_ls_wR_factor_ref 0.1338
_reflns_number_gt 12014
_reflns_number_total 14130
_reflns_threshold_expression >2sigma(I)
_cod_data_source_file ic900652y_si_002_2.cif
_cod_data_source_block '[(1bttpam)Eu](ClO4)3*3.65H2O'
_cod_depositor_comments
;
The following automatic conversions were performed:
'_exptl_absorpt_correction_type' value 'Multi-Scan' changed to
'multi-scan' according to
'/home/saulius/struct/CIF-dictionaries/cif_core.dic' dictionary named
'cif_core.dic' version 2.4.1 from 2010-06-29.

Automatic conversion script
Id: cif_fix_enum 1527 2010-12-29 10:47:43Z saulius 
;
_cod_database_code 4302723

loop_
_symmetry_equiv_pos_as_xyz
'x, y, z'
'-x, y+1/2, -z+1/2'
'-x, -y, -z'
'x, -y-1/2, z-1/2'

loop_
_atom_site_label
_atom_site_type_symbol
_atom_site_fract_x
_atom_site_fract_y
_atom_site_fract_z
_atom_site_U_iso_or_equiv
_atom_site_adp_type
_atom_site_occupancy
_atom_site_symmetry_multiplicity
_atom_site_calc_flag
_atom_site_refinement_flags
_atom_site_disorder_assembly
_atom_site_disorder_group
Eu1 Eu 0.735258(12) 0.977013(11) 1.170017(17) 0.01594(6) Uani 1 1 d . . .
N1 N 0.6395(2) 0.94820(19) 1.3123(3) 0.0179(6) Uani 1 1 d . . .
C2 C 0.6567(3) 1.0071(2) 1.3902(4) 0.0207(8) Uani 1 1 d . . .
H2A H 0.7161 1.0047 1.4235 0.025 Uiso 1 1 calc R . .
H2B H 0.6205 1.0011 1.4445 0.025 Uiso 1 1 calc R . .
C3 C 0.6396(3) 1.0792(2) 1.3384(4) 0.0208(8) Uani 1 1 d . . .
H3A H 0.5805 1.0805 1.3037 0.025 Uiso 1 1 calc R . .
H3B H 0.6463 1.1167 1.3920 0.025 Uiso 1 1 calc R . .
N4 N 0.6968(2) 1.09512(19) 1.2606(3) 0.0200(7) Uani 1 1 d . . .
C5 C 0.7748(3) 1.1298(2) 1.3161(4) 0.0208(8) Uani 1 1 d . . .
H5A H 0.7936 1.1036 1.3810 0.025 Uiso 1 1 calc R . .
H5B H 0.7614 1.1791 1.3346 0.025 Uiso 1 1 calc R . .
C6 C 0.8463(3) 1.1314(2) 1.2514(4) 0.0206(8) Uani 1 1 d . . .
H6A H 0.8271 1.1553 1.1848 0.025 Uiso 1 1 calc R . .
H6B H 0.8943 1.1587 1.2882 0.025 Uiso 1 1 calc R . .
N7 N 0.8741(2) 1.05691(18) 1.2320(3) 0.0176(6) Uani 1 1 d . . .
C8 C 0.9252(3) 1.0554(2) 1.1457(4) 0.0206(8) Uani 1 1 d . . .
H8A H 0.9783 1.0819 1.1660 0.025 Uiso 1 1 calc R . .
H8B H 0.8937 1.0789 1.0841 0.025 Uiso 1 1 calc R . .
C9 C 0.9448(2) 0.9788(2) 1.1194(3) 0.0183(7) Uani 1 1 d . . .
H9A H 0.9843 0.9786 1.0682 0.022 Uiso 1 1 calc R . .
H9B H 0.9725 0.9544 1.1825 0.022 Uiso 1 1 calc R . .
N10 N 0.8671(2) 0.93916(18) 1.0768(3) 0.0170(6) Uani 1 1 d . . .
C11 C 0.6677(3) 0.8788(2) 1.3586(3) 0.0196(8) Uani 1 1 d . . .
H11A H 0.6233 0.8580 1.3944 0.023 Uiso 1 1 calc R . .
H11B H 0.7190 0.8853 1.4097 0.023 Uiso 1 1 calc R . .
C12 C 0.6863(3) 0.8290(2) 1.2723(4) 0.0204(8) Uani 1 1 d . . .
O13 O 0.6978(2) 0.85416(17) 1.1861(3) 0.0215(6) Uani 1 1 d . . .
N14 N 0.6924(3) 0.7604(2) 1.2934(4) 0.0290(9) Uani 1 1 d . . .
H14A H 0.7048 0.7303 1.2465 0.035 Uiso 1 1 calc R . .
H14B H 0.6839 0.7448 1.3544 0.035 Uiso 1 1 calc R . .
C21 C 0.5487(3) 0.9434(2) 1.2701(4) 0.0205(8) Uani 1 1 d . . .
H21A H 0.5158 0.9695 1.3164 0.025 Uiso 1 1 calc R . .
H21B H 0.5311 0.8928 1.2693 0.025 Uiso 1 1 calc R . .
C22 C 0.5280(3) 0.9734(2) 1.1618(3) 0.0193(7) Uani 1 1 d . . .
O23 O 0.58577(19) 0.99454(17) 1.1128(3) 0.0211(6) Uani 1 1 d . . .
N24 N 0.4482(2) 0.9749(2) 1.1208(3) 0.0259(8) Uani 1 1 d . . .
H24A H 0.4336 0.9909 1.0575 0.031 Uiso 1 1 calc R . .
H24B H 0.4094 0.9599 1.1566 0.031 Uiso 1 1 calc R . .
C31 C 0.6546(3) 1.1445(2) 1.1791(4) 0.0235(8) Uani 1 1 d . . .
H31A H 0.6663 1.1943 1.2016 0.028 Uiso 1 1 calc R . .
H31B H 0.5930 1.1371 1.1713 0.028 Uiso 1 1 calc R . .
C32 C 0.6842(3) 1.1333(2) 1.0755(4) 0.0246(9) Uani 1 1 d . . .
O33 O 0.7258(2) 1.07880(17) 1.0581(3) 0.0231(6) Uani 1 1 d . . .
N34 N 0.6619(3) 1.1819(2) 1.0040(4) 0.0363(11) Uani 1 1 d . . .
H34A H 0.6762 1.1769 0.9420 0.044 Uiso 1 1 calc R . .
H34B H 0.6329 1.2194 1.0182 0.044 Uiso 1 1 calc R . .
C41 C 0.9253(3) 1.0287(2) 1.3276(3) 0.0197(7) Uani 1 1 d . . .
H41A H 0.9160 1.0585 1.3873 0.024 Uiso 1 1 calc R . .
H41B H 0.9858 1.0314 1.3206 0.024 Uiso 1 1 calc R . .
C42 C 0.9023(3) 0.9526(2) 1.3472(3) 0.0199(8) Uani 1 1 d . . .
O43 O 0.83006(19) 0.93004(17) 1.3126(2) 0.0200(6) Uani 1 1 d . . .
N44 N 0.9598(2) 0.9132(2) 1.4053(3) 0.0220(7) Uani 1 1 d . . .
H44A H 0.9479 0.8692 1.4211 0.026 Uiso 1 1 calc R . .
H44B H 1.0097 0.9312 1.4279 0.026 Uiso 1 1 calc R . .
C51 C 0.8422(3) 0.9578(2) 0.9661(3) 0.0176(7) Uani 1 1 d . . .
H51A H 0.8801 0.9338 0.9239 0.021 Uiso 1 1 calc R . .
H51B H 0.8473 1.0098 0.9568 0.021 Uiso 1 1 calc R . .
C52 C 0.7523(3) 0.9348(2) 0.9306(3) 0.0176(7) Uani 1 1 d . . .
O53 O 0.70134(19) 0.93194(17) 0.9953(2) 0.0200(6) Uani 1 1 d . . .
N54 N 0.7305(2) 0.9192(2) 0.8321(3) 0.0235(7) Uani 1 1 d . . .
H54A H 0.6785 0.9061 0.8090 0.028 Uiso 1 1 calc R . .
H54B H 0.7679 0.9218 0.7895 0.028 Uiso 1 1 calc R . .
C61 C 0.8789(3) 0.8596(2) 1.0902(4) 0.0192(8) Uani 1 1 d . . .
H61A H 0.8249 0.8360 1.0641 0.023 Uiso 1 1 calc R . .
H61B H 0.8920 0.8492 1.1649 0.023 Uiso 1 1 calc R . .
C62 C 0.9481(3) 0.8262(2) 1.0358(4) 0.0212(8) Uani 1 1 d . . .
C63 C 1.0311(3) 0.8230(2) 1.0864(4) 0.0269(10) Uani 1 1 d . . .
H63 H 1.0456 0.8439 1.1528 0.032 Uiso 1 1 calc R . .
C64 C 1.0925(3) 0.7888(3) 1.0388(5) 0.0367(13) Uani 1 1 d . . .
H64 H 1.1486 0.7861 1.0737 0.044 Uiso 1 1 calc R . .
C65 C 1.0727(4) 0.7584(3) 0.9399(5) 0.0359(13) Uani 1 1 d . . .
H65 H 1.1147 0.7348 0.9086 0.043 Uiso 1 1 calc R . .
C66 C 0.9908(4) 0.7635(2) 0.8888(5) 0.0314(11) Uani 1 1 d . . .
H66 H 0.9768 0.7444 0.8213 0.038 Uiso 1 1 calc R . .
C67 C 0.9287(3) 0.7968(2) 0.9366(4) 0.0249(9) Uani 1 1 d . . .
H67 H 0.8727 0.7995 0.9014 0.030 Uiso 1 1 calc R . .
Cl7 Cl 0.87084(6) 0.84824(5) 0.63742(9) 0.02066(19) Uani 1 1 d D . .
O71 O 0.95914(19) 0.83379(18) 0.6382(3) 0.0285(7) Uani 1 1 d D . .
O72 O 0.8310(3) 0.79140(19) 0.6861(4) 0.0393(10) Uani 1 1 d D . .
O73 O 0.8623(3) 0.9138(2) 0.6952(4) 0.0495(13) Uani 1 1 d D . .
O74 O 0.8315(3) 0.8562(4) 0.5324(3) 0.0657(18) Uani 1 1 d D . .
Cl8 Cl 0.72958(19) 1.12157(17) 0.7298(3) 0.0308(6) Uani 0.664(5) 1 d PD A 1
O81 O 0.8004(4) 1.0805(4) 0.7793(7) 0.0526(19) Uani 0.664(5) 1 d PD A 1
O82 O 0.7454(5) 1.1418(4) 0.6269(5) 0.0520(18) Uani 0.664(5) 1 d PD A 1
O83 O 0.7182(5) 1.1851(3) 0.7900(6) 0.0509(17) Uani 0.664(5) 1 d PD A 1
O84 O 0.6546(4) 1.0788(4) 0.7202(6) 0.0512(17) Uani 0.664(5) 1 d PD A 1
O400 O 0.5332(6) 1.2704(5) 1.0884(8) 0.0539(19) Uani 0.586(10) 1 d P B 1
Cl8X Cl 0.7546(4) 1.1208(4) 0.7361(6) 0.0308(6) Uani 0.336(5) 1 d PD A 2
O81X O 0.8278(8) 1.0770(9) 0.7688(15) 0.0526(19) Uani 0.336(5) 1 d PD A 2
O82X O 0.7249(9) 1.1077(8) 0.6279(8) 0.0520(18) Uani 0.336(5) 1 d PD A 2
O83X O 0.7768(9) 1.1960(5) 0.7475(11) 0.0509(17) Uani 0.336(5) 1 d PD A 2
O84X O 0.6910(7) 1.1039(7) 0.7988(10) 0.0512(17) Uani 0.336(5) 1 d PD A 2
O405 O 0.5802(9) 1.3018(7) 1.0837(11) 0.0539(19) Uani 0.414(10) 1 d P B 2
Cl9 Cl 0.4371(2) 1.3556(2) 0.8684(3) 0.0263(7) Uani 0.359(3) 1 d PD C 1
O91 O 0.4392(13) 1.3919(10) 0.7712(8) 0.0306(14) Uani 0.359(3) 1 d PD C 1
O92 O 0.4767(10) 1.3981(8) 0.9542(9) 0.0332(15) Uani 0.359(3) 1 d PD C 1
O93 O 0.4844(8) 1.2889(5) 0.8667(10) 0.054(2) Uani 0.359(3) 1 d PD C 1
O94 O 0.3511(6) 1.3401(9) 0.8788(12) 0.052(3) Uani 0.359(3) 1 d PD C 1
Cl9X Cl 0.4150(6) 1.3969(4) 0.8819(7) 0.0263(7) Uani 0.246(5) 1 d PD D 2
O91X O 0.4437(15) 1.3720(11) 0.7880(12) 0.0306(14) Uani 0.246(5) 1 d PD D 2
O92X O 0.4827(13) 1.3961(12) 0.9679(15) 0.0332(15) Uani 0.246(5) 1 d PD D 2
O93X O 0.3884(12) 1.4712(6) 0.8646(14) 0.054(2) Uani 0.246(5) 1 d PD D 2
O94X O 0.3460(11) 1.3531(11) 0.9017(18) 0.052(3) Uani 0.246(5) 1 d PD D 2
Cl9Y Cl 0.4213(3) 1.3818(3) 0.8830(4) 0.0263(7) Uani 0.394(5) 1 d PD E 3
O91Y O 0.4361(11) 1.3893(9) 0.7767(7) 0.0306(14) Uani 0.394(5) 1 d PD E 3
O92Y O 0.4745(6) 1.4303(5) 0.9486(8) 0.0332(15) Uani 0.394(5) 1 d PD E 3
O93Y O 0.4439(9) 1.3092(4) 0.9170(9) 0.054(2) Uani 0.394(5) 1 d PD E 3
O94Y O 0.3345(5) 1.3956(7) 0.8890(9) 0.052(3) Uani 0.394(5) 1 d PD E 3
O300 O 0.5370(6) 1.2195(4) 0.7989(6) 0.058(2) Uani 0.65 1 d P F 3
O100 O 0.8664(2) 1.0389(2) 0.5556(3) 0.0312(8) Uani 1 1 d . . .
O200 O 0.6269(5) 0.7909(4) 0.9742(5) 0.099(3) Uani 1 1 d . . .

loop_
_atom_site_aniso_label
_atom_site_aniso_U_11
_atom_site_aniso_U_22
_atom_site_aniso_U_33
_atom_site_aniso_U_23
_atom_site_aniso_U_13
_atom_site_aniso_U_12
Eu1 0.01222(8) 0.01417(9) 0.02246(10) 0.00141(7) 0.00598(6) -0.00192(7)
N1 0.0150(15) 0.0147(15) 0.0250(18) 0.0013(13) 0.0059(13) -0.0004(12)
C2 0.0183(18) 0.0190(18) 0.026(2) 0.0011(15) 0.0075(15) 0.0008(14)
C3 0.0183(18) 0.0159(17) 0.030(2) 0.0004(15) 0.0089(16) 0.0027(14)
N4 0.0153(15) 0.0171(15) 0.0283(19) 0.0018(13) 0.0057(13) 0.0002(12)
C5 0.0184(19) 0.0148(17) 0.029(2) -0.0006(15) 0.0046(16) 0.0007(14)
C6 0.0156(17) 0.0137(16) 0.033(2) 0.0009(15) 0.0053(16) -0.0015(13)
N7 0.0152(15) 0.0126(14) 0.0256(17) 0.0027(12) 0.0049(13) -0.0018(11)
C8 0.0192(18) 0.0167(18) 0.028(2) 0.0024(15) 0.0091(16) -0.0044(14)
C9 0.0132(16) 0.0178(17) 0.0251(19) 0.0013(15) 0.0073(14) -0.0027(14)
N10 0.0139(14) 0.0140(14) 0.0236(17) 0.0017(12) 0.0050(12) -0.0004(11)
C11 0.0184(18) 0.0156(17) 0.026(2) 0.0037(15) 0.0074(15) -0.0002(14)
C12 0.0147(17) 0.0178(18) 0.030(2) 0.0025(16) 0.0065(15) -0.0010(14)
O13 0.0215(15) 0.0177(14) 0.0272(16) -0.0001(12) 0.0102(12) -0.0050(11)
N14 0.040(2) 0.0169(17) 0.033(2) 0.0032(15) 0.0167(19) 0.0057(16)
C21 0.0131(16) 0.0228(19) 0.026(2) 0.0036(16) 0.0057(15) -0.0010(14)
C22 0.0146(16) 0.0156(17) 0.029(2) -0.0016(15) 0.0059(14) 0.0015(14)
O23 0.0152(13) 0.0230(15) 0.0262(16) 0.0028(12) 0.0063(11) -0.0016(11)
N24 0.0137(15) 0.035(2) 0.030(2) 0.0057(17) 0.0062(14) -0.0009(15)
C31 0.0207(19) 0.0172(18) 0.033(2) 0.0030(16) 0.0043(17) 0.0015(15)
C32 0.020(2) 0.0185(19) 0.035(2) 0.0051(17) 0.0027(17) -0.0032(15)
O33 0.0200(14) 0.0185(14) 0.0323(17) 0.0038(12) 0.0087(13) -0.0008(11)
N34 0.047(3) 0.027(2) 0.036(2) 0.0124(18) 0.010(2) 0.011(2)
C41 0.0143(16) 0.0172(17) 0.027(2) 0.0005(15) 0.0028(14) -0.0029(14)
C42 0.0188(18) 0.0181(17) 0.024(2) 0.0018(15) 0.0065(15) -0.0008(14)
O43 0.0162(13) 0.0199(14) 0.0244(15) 0.0047(12) 0.0038(11) -0.0035(11)
N44 0.0185(16) 0.0171(16) 0.031(2) 0.0032(14) 0.0043(14) -0.0001(13)
C51 0.0142(16) 0.0149(16) 0.024(2) 0.0027(14) 0.0049(14) -0.0010(13)
C52 0.0146(16) 0.0145(16) 0.0248(19) 0.0007(14) 0.0068(14) 0.0013(13)
O53 0.0139(13) 0.0233(14) 0.0242(15) -0.0009(12) 0.0070(11) -0.0026(11)
N54 0.0185(17) 0.0275(19) 0.0257(19) -0.0019(15) 0.0076(14) -0.0016(14)
C61 0.0169(17) 0.0137(16) 0.028(2) 0.0027(15) 0.0079(15) -0.0008(13)
C62 0.0200(19) 0.0125(16) 0.033(2) 0.0064(15) 0.0096(16) -0.0001(14)
C63 0.019(2) 0.0195(19) 0.044(3) 0.0075(18) 0.0090(19) 0.0005(15)
C64 0.023(2) 0.023(2) 0.068(4) 0.019(2) 0.017(2) 0.0046(18)
C65 0.034(3) 0.017(2) 0.065(4) 0.009(2) 0.033(3) 0.0069(18)
C66 0.040(3) 0.0144(18) 0.046(3) 0.0024(18) 0.026(2) 0.0036(18)
C67 0.026(2) 0.0152(18) 0.036(2) 0.0029(17) 0.0117(18) 0.0020(15)
Cl7 0.0161(4) 0.0196(4) 0.0281(5) 0.0011(4) 0.0094(4) 0.0003(3)
O71 0.0167(14) 0.0243(16) 0.046(2) -0.0039(15) 0.0080(14) 0.0019(12)
O72 0.033(2) 0.0190(16) 0.072(3) 0.0041(17) 0.027(2) -0.0051(14)
O73 0.044(2) 0.0236(18) 0.092(4) -0.021(2) 0.044(3) -0.0071(17)
O74 0.025(2) 0.141(6) 0.033(2) 0.026(3) 0.0118(18) 0.011(3)
Cl8 0.0309(16) 0.0223(6) 0.0446(9) -0.0028(6) 0.0234(14) -0.0041(11)
O81 0.032(5) 0.035(3) 0.092(5) 0.004(3) 0.012(4) 0.006(3)
O82 0.055(5) 0.053(5) 0.054(4) 0.011(4) 0.030(3) 0.005(4)
O83 0.071(5) 0.024(3) 0.061(4) -0.003(3) 0.020(3) 0.000(3)
O84 0.041(3) 0.040(3) 0.080(5) -0.006(3) 0.033(3) -0.013(3)
O400 0.059(5) 0.036(4) 0.066(4) 0.009(4) 0.006(4) 0.015(3)
Cl8X 0.0309(16) 0.0223(6) 0.0446(9) -0.0028(6) 0.0234(14) -0.0041(11)
O81X 0.032(5) 0.035(3) 0.092(5) 0.004(3) 0.012(4) 0.006(3)
O82X 0.055(5) 0.053(5) 0.054(4) 0.011(4) 0.030(3) 0.005(4)
O83X 0.071(5) 0.024(3) 0.061(4) -0.003(3) 0.020(3) 0.000(3)
O84X 0.041(3) 0.040(3) 0.080(5) -0.006(3) 0.033(3) -0.013(3)
O405 0.059(5) 0.036(4) 0.066(4) 0.009(4) 0.006(4) 0.015(3)
Cl9 0.0222(12) 0.036(2) 0.0222(8) -0.0019(13) 0.0073(7) -0.0093(13)
O91 0.018(2) 0.049(4) 0.026(2) 0.011(2) 0.0048(19) -0.001(3)
O92 0.027(3) 0.039(4) 0.033(3) -0.002(4) 0.004(2) -0.007(3)
O93 0.082(7) 0.028(4) 0.053(5) 0.009(4) 0.008(4) 0.001(4)
O94 0.028(3) 0.101(8) 0.031(4) 0.001(6) 0.016(3) -0.029(5)
Cl9X 0.0222(12) 0.036(2) 0.0222(8) -0.0019(13) 0.0073(7) -0.0093(13)
O91X 0.018(2) 0.049(4) 0.026(2) 0.011(2) 0.0048(19) -0.001(3)
O92X 0.027(3) 0.039(4) 0.033(3) -0.002(4) 0.004(2) -0.007(3)
O93X 0.082(7) 0.028(4) 0.053(5) 0.009(4) 0.008(4) 0.001(4)
O94X 0.028(3) 0.101(8) 0.031(4) 0.001(6) 0.016(3) -0.029(5)
Cl9Y 0.0222(12) 0.036(2) 0.0222(8) -0.0019(13) 0.0073(7) -0.0093(13)
O91Y 0.018(2) 0.049(4) 0.026(2) 0.011(2) 0.0048(19) -0.001(3)
O92Y 0.027(3) 0.039(4) 0.033(3) -0.002(4) 0.004(2) -0.007(3)
O93Y 0.082(7) 0.028(4) 0.053(5) 0.009(4) 0.008(4) 0.001(4)
O94Y 0.028(3) 0.101(8) 0.031(4) 0.001(6) 0.016(3) -0.029(5)
O300 0.069(6) 0.051(5) 0.052(5) 0.000(4) 0.000(4) -0.010(4)
O100 0.0213(16) 0.0337(19) 0.041(2) 0.0106(16) 0.0132(15) 0.0013(14)
O200 0.156(7) 0.080(4) 0.081(4) -0.055(4) 0.084(5) -0.084(5)

loop_
_atom_type_symbol
_atom_type_description
_atom_type_scat_dispersion_real
_atom_type_scat_dispersion_imag
_atom_type_scat_source
C C 0.0033 0.0016 'International Tables Vol C Tables 4.2.6.8 and 6.1.1.4'
H H 0.0000 0.0000 'International Tables Vol C Tables 4.2.6.8 and 6.1.1.4'
N N 0.0061 0.0033 'International Tables Vol C Tables 4.2.6.8 and 6.1.1.4'
O O 0.0106 0.0060 'International Tables Vol C Tables 4.2.6.8 and 6.1.1.4'
Cl Cl 0.1484 0.1585 'International Tables Vol C Tables 4.2.6.8 and 6.1.1.4'
Eu Eu -0.1578 3.6682 'International Tables Vol C Tables 4.2.6.8 and 6.1.1.4'

loop_
_geom_angle_atom_site_label_1
_geom_angle_atom_site_label_2
_geom_angle_atom_site_label_3
_geom_angle
_geom_angle_site_symmetry_1
_geom_angle_site_symmetry_3
_geom_angle_publ_flag
O43 Eu1 O33 138.11(11) . . ?
O43 Eu1 O13 73.55(11) . . ?
O33 Eu1 O13 145.57(12) . . ?
O43 Eu1 O53 129.39(11) . . ?
O33 Eu1 O53 73.58(11) . . ?
O13 Eu1 O53 73.89(11) . . ?
O43 Eu1 O23 140.86(11) . . ?
O33 Eu1 O23 74.54(11) . . ?
O13 Eu1 O23 84.72(11) . . ?
O53 Eu1 O23 71.47(11) . . ?
O43 Eu1 N4 97.13(12) . . ?
O33 Eu1 N4 66.75(12) . . ?
O13 Eu1 N4 133.80(11) . . ?
O53 Eu1 N4 133.19(12) . . ?
O23 Eu1 N4 74.80(11) . . ?
O43 Eu1 N1 75.21(11) . . ?
O33 Eu1 N1 127.08(11) . . ?
O13 Eu1 N1 64.01(11) . . ?
O53 Eu1 N1 121.37(11) . . ?
O23 Eu1 N1 66.00(11) . . ?
N4 Eu1 N1 69.84(11) . . ?
O43 Eu1 N10 78.66(11) . . ?
O33 Eu1 N10 85.23(11) . . ?
O13 Eu1 N10 90.58(10) . . ?
O53 Eu1 N10 64.06(11) . . ?
O23 Eu1 N10 134.76(11) . . ?
N4 Eu1 N10 132.80(11) . . ?
N1 Eu1 N10 147.66(11) . . ?
O43 Eu1 N7 64.56(10) . . ?
O33 Eu1 N7 73.55(11) . . ?
O13 Eu1 N7 135.35(11) . . ?
O53 Eu1 N7 122.43(11) . . ?
O23 Eu1 N7 138.51(11) . . ?
N4 Eu1 N7 68.63(11) . . ?
N1 Eu1 N7 116.19(11) . . ?
N10 Eu1 N7 67.31(11) . . ?
O43 Eu1 C12 61.73(11) . . ?
O33 Eu1 C12 160.16(12) . . ?
O13 Eu1 C12 19.62(11) . . ?
O53 Eu1 C12 93.19(11) . . ?
O23 Eu1 C12 87.38(11) . . ?
N4 Eu1 C12 116.81(12) . . ?
N1 Eu1 C12 47.86(11) . . ?
N10 Eu1 C12 102.50(10) . . ?
N7 Eu1 C12 126.29(11) . . ?
O43 Eu1 C32 136.58(12) . . ?
O33 Eu1 C32 19.35(12) . . ?
O13 Eu1 C32 148.23(12) . . ?
O53 Eu1 C32 86.97(12) . . ?
O23 Eu1 C32 64.97(11) . . ?
N4 Eu1 C32 49.14(13) . . ?
N1 Eu1 C32 108.28(12) . . ?
N10 Eu1 C32 103.77(12) . . ?
N7 Eu1 C32 76.35(11) . . ?
C12 Eu1 C32 150.79(11) . . ?
C11 N1 C21 108.9(3) . . ?
C11 N1 C2 110.9(3) . . ?
C21 N1 C2 111.7(3) . . ?
C11 N1 Eu1 107.1(2) . . ?
C21 N1 Eu1 113.1(3) . . ?
C2 N1 Eu1 105.1(2) . . ?
N1 C2 C3 110.5(4) . . ?
N4 C3 C2 113.1(3) . . ?
C31 N4 C3 110.4(3) . . ?
C31 N4 C5 109.5(3) . . ?
C3 N4 C5 108.0(4) . . ?
C31 N4 Eu1 108.3(3) . . ?
C3 N4 Eu1 110.2(2) . . ?
C5 N4 Eu1 110.4(2) . . ?
N4 C5 C6 112.5(4) . . ?
N7 C6 C5 110.0(3) . . ?
C41 N7 C8 109.4(3) . . ?
C41 N7 C6 109.3(3) . . ?
C8 N7 C6 110.9(3) . . ?
C41 N7 Eu1 112.5(2) . . ?
C8 N7 Eu1 106.4(3) . . ?
C6 N7 Eu1 108.3(2) . . ?
N7 C8 C9 110.1(3) . . ?
N10 C9 C8 111.5(3) . . ?
C51 N10 C9 109.8(3) . . ?
C51 N10 C61 110.9(3) . . ?
C9 N10 C61 111.5(3) . . ?
C51 N10 Eu1 105.2(2) . . ?
C9 N10 Eu1 111.7(2) . . ?
C61 N10 Eu1 107.6(2) . . ?
N1 C11 C12 108.5(4) . . ?
O13 C12 N14 122.5(4) . . ?
O13 C12 C11 120.1(4) . . ?
N14 C12 C11 117.3(4) . . ?
O13 C12 Eu1 39.7(2) . . ?
N14 C12 Eu1 155.8(3) . . ?
C11 C12 Eu1 82.3(2) . . ?
C12 O13 Eu1 120.6(3) . . ?
N1 C21 C22 113.1(3) . . ?
O23 C22 N24 121.9(4) . . ?
O23 C22 C21 120.9(4) . . ?
N24 C22 C21 117.2(4) . . ?
C22 O23 Eu1 124.5(3) . . ?
N4 C31 C32 112.4(4) . . ?
O33 C32 N34 121.9(5) . . ?
O33 C32 C31 121.2(4) . . ?
N34 C32 C31 116.8(4) . . ?
O33 C32 Eu1 39.1(2) . . ?
N34 C32 Eu1 157.6(4) . . ?
C31 C32 Eu1 83.1(2) . . ?
C32 O33 Eu1 121.6(3) . . ?
N7 C41 C42 111.2(3) . . ?
O43 C42 N44 123.1(4) . . ?
O43 C42 C41 119.6(4) . . ?
N44 C42 C41 117.2(4) . . ?
C42 O43 Eu1 127.2(3) . . ?
N10 C51 C52 109.9(3) . . ?
O53 C52 N54 122.8(4) . . ?
O53 C52 C51 119.3(4) . . ?
N54 C52 C51 117.9(4) . . ?
C52 O53 Eu1 122.7(3) . . ?
N10 C61 C62 115.8(3) . . ?
C63 C62 C67 119.2(4) . . ?
C63 C62 C61 120.0(4) . . ?
C67 C62 C61 120.7(4) . . ?
C64 C63 C62 119.6(5) . . ?
C63 C64 C65 121.1(5) . . ?
C66 C65 C64 119.0(5) . . ?
C65 C66 C67 120.2(5) . . ?
C66 C67 C62 120.9(5) . . ?
O74 Cl7 O72 109.9(3) . . ?
O74 Cl7 O71 108.7(2) . . ?
O72 Cl7 O71 110.9(2) . . ?
O74 Cl7 O73 110.3(4) . . ?
O72 Cl7 O73 108.3(2) . . ?
O71 Cl7 O73 108.8(2) . . ?
O84 Cl8 O81 109.5(5) . . ?
O84 Cl8 O83 109.6(4) . . ?
O81 Cl8 O83 110.4(5) . . ?
O84 Cl8 O82 108.8(5) . . ?
O81 Cl8 O82 108.7(4) . . ?
O83 Cl8 O82 109.8(5) . . ?
O84X Cl8X O82X 111.1(8) . . ?
O84X Cl8X O81X 108.7(8) . . ?
O82X Cl8X O81X 109.2(8) . . ?
O84X Cl8X O83X 109.8(8) . . ?
O82X Cl8X O83X 107.8(8) . . ?
O81X Cl8X O83X 110.2(8) . . ?
O94 Cl9 O92 110.8(7) . . ?
O94 Cl9 O91 109.0(8) . . ?
O92 Cl9 O91 110.9(8) . . ?
O94 Cl9 O93 109.6(8) . . ?
O92 Cl9 O93 108.3(8) . . ?
O91 Cl9 O93 108.1(8) . . ?
O94X Cl9X O92X 111.4(9) . . ?
O94X Cl9X O91X 108.6(9) . . ?
O92X Cl9X O91X 111.0(9) . . ?
O94X Cl9X O93X 111.0(10) . . ?
O92X Cl9X O93X 107.4(9) . . ?
O91X Cl9X O93X 107.3(9) . . ?
O94Y Cl9Y O92Y 110.4(7) . . ?
O94Y Cl9Y O91Y 109.5(7) . . ?
O92Y Cl9Y O91Y 110.0(7) . . ?
O94Y Cl9Y O93Y 110.6(7) . . ?
O92Y Cl9Y O93Y 108.0(7) . . ?
O91Y Cl9Y O93Y 108.3(8) . . ?

loop_
_geom_bond_atom_site_label_1
_geom_bond_atom_site_label_2
_geom_bond_distance
_geom_bond_site_symmetry_2
_geom_bond_publ_flag
Eu1 O43 2.397(3) . ?
Eu1 O33 2.401(3) . ?
Eu1 O13 2.403(3) . ?
Eu1 O53 2.425(3) . ?
Eu1 O23 2.431(3) . ?
Eu1 N4 2.632(4) . ?
Eu1 N1 2.642(4) . ?
Eu1 N10 2.692(3) . ?
Eu1 N7 2.712(4) . ?
Eu1 C12 3.233(4) . ?
Eu1 C32 3.245(5) . ?
N1 C11 1.481(5) . ?
N1 C21 1.486(5) . ?
N1 C2 1.502(6) . ?
C2 C3 1.522(6) . ?
C3 N4 1.501(6) . ?
N4 C31 1.498(6) . ?
N4 C5 1.502(6) . ?
C5 C6 1.525(6) . ?
C6 N7 1.501(5) . ?
N7 C41 1.491(6) . ?
N7 C8 1.492(6) . ?
C8 C9 1.525(6) . ?
C9 N10 1.489(5) . ?
N10 C51 1.487(6) . ?
N10 C61 1.513(5) . ?
C11 C12 1.530(6) . ?
C12 O13 1.262(5) . ?
C12 N14 1.319(6) . ?
C21 C22 1.516(6) . ?
C22 O23 1.269(5) . ?
C22 N24 1.315(5) . ?
C31 C32 1.517(7) . ?
C32 O33 1.262(6) . ?
C32 N34 1.319(6) . ?
C41 C42 1.509(6) . ?
C42 O43 1.256(5) . ?
C42 N44 1.330(6) . ?
C51 C52 1.514(6) . ?
C52 O53 1.263(5) . ?
C52 N54 1.319(6) . ?
C61 C62 1.540(6) . ?
C62 C63 1.400(7) . ?
C62 C67 1.403(7) . ?
C63 C64 1.400(7) . ?
C64 C65 1.408(9) . ?
C65 C66 1.389(9) . ?
C66 C67 1.401(6) . ?
Cl7 O74 1.433(4) . ?
Cl7 O72 1.441(3) . ?
Cl7 O71 1.443(3) . ?
Cl7 O73 1.464(4) . ?
Cl8 O84 1.438(5) . ?
Cl8 O81 1.446(6) . ?
Cl8 O83 1.457(5) . ?
Cl8 O82 1.458(5) . ?
Cl8X O84X 1.439(7) . ?
Cl8X O82X 1.448(7) . ?
Cl8X O81X 1.448(7) . ?
Cl8X O83X 1.458(7) . ?
Cl9 O94 1.438(7) . ?
Cl9 O92 1.447(7) . ?
Cl9 O91 1.449(7) . ?
Cl9 O93 1.466(7) . ?
Cl9X O94X 1.435(7) . ?
Cl9X O92X 1.446(8) . ?
Cl9X O91X 1.452(7) . ?
Cl9X O93X 1.467(8) . ?
Cl9Y O94Y 1.432(7) . ?
Cl9Y O92Y 1.443(7) . ?
Cl9Y O91Y 1.453(6) . ?
Cl9Y O93Y 1.464(7) . ?
